data_4107291
loop_
_publ_author_name
'Anette Yahav-Levi'
'Israel Goldberg'
'Arkadi Vigalok'
'Andrei N. Vedernikov'

_publ_section_title
;
 Competitive Aryl-Iodide vs Aryl-Aryl Reductive Elimination Reactions in
 Pt(IV) Complexes: Experimental and Theoretical Studies
;
_journal_name_full 'Journal of the American Chemical Society'
_journal_page_first 724
_journal_page_last 731
_journal_paper_doi 10.1021/ja077258a
_journal_volume 130
_journal_year 2008
_chemical_formula_moiety 'C16 H20 F I P2 Pt'
_chemical_formula_sum 'C16 H20 F I P2 Pt'
_chemical_formula_weight 615.25
_chemical_name_systematic
; 
 ? 
;
_space_group_IT_number 14
_symmetry_cell_setting monoclinic
_symmetry_space_group_name_Hall '-P 2yn'
_symmetry_space_group_name_H-M 'P 1 21/n 1'
_atom_sites_solution_hydrogens geom
_atom_sites_solution_primary direct
_atom_sites_solution_secondary difmap
_audit_creation_method SHELXL-97
_cell_angle_alpha 90.00
_cell_angle_beta 93.018(2)
_cell_angle_gamma 90.00
_cell_formula_units_Z 4
_cell_length_a 8.6665(2)
_cell_length_b 18.8864(5)
_cell_length_c 11.6524(2)
_cell_measurement_reflns_used 4290
_cell_measurement_temperature 110(2)
_cell_measurement_theta_max 28.28
_cell_measurement_theta_min 1.41
_cell_volume 1904.61(7)
_computing_cell_refinement Denzo
_computing_data_collection 'Collect, Nonius B.V.'
_computing_data_reduction 'Denzo & Scalepack'
_computing_structure_refinement 'SHELXL-97 (Sheldrick, 1997)'
_computing_structure_solution DIRDIF-96
_diffrn_ambient_temperature 110(2)
_diffrn_detector_area_resol_mean 12.8
_diffrn_measured_fraction_theta_full 0.965
_diffrn_measured_fraction_theta_max 0.965
_diffrn_measurement_device_type 'Nonius KappaCCD'
_diffrn_measurement_method '1 deg. \f & \w scans'
_diffrn_radiation_monochromator graphite
_diffrn_radiation_source 'fine-focus sealed tube'
_diffrn_radiation_type MoK\a
_diffrn_radiation_wavelength 0.71073
_diffrn_reflns_av_R_equivalents 0.0580
_diffrn_reflns_av_sigmaI/netI 0.0489
_diffrn_reflns_limit_h_max 11
_diffrn_reflns_limit_h_min 0
_diffrn_reflns_limit_k_max 24
_diffrn_reflns_limit_k_min 0
_diffrn_reflns_limit_l_max 15
_diffrn_reflns_limit_l_min -15
_diffrn_reflns_number 16386
_diffrn_reflns_theta_full 28.26
_diffrn_reflns_theta_max 28.26
_diffrn_reflns_theta_min 2.16
_diffrn_standards_number 0
_exptl_absorpt_coefficient_mu 9.156
_exptl_absorpt_correction_T_max 0.6574
_exptl_absorpt_correction_T_min 0.4612
_exptl_absorpt_correction_type multi-scan
_exptl_absorpt_process_details 'Blessing, 1995'
_exptl_crystal_colour colorless
_exptl_crystal_density_diffrn 2.146
_exptl_crystal_description plates
_exptl_crystal_F_000 1144
_exptl_crystal_size_max 0.10
_exptl_crystal_size_mid 0.10
_exptl_crystal_size_min 0.05
_refine_diff_density_max 1.520
_refine_diff_density_min -2.392
_refine_diff_density_rms 0.214
_refine_ls_extinction_method none
_refine_ls_goodness_of_fit_ref 1.036
_refine_ls_hydrogen_treatment constr
_refine_ls_matrix_type full
_refine_ls_number_parameters 194
_refine_ls_number_reflns 4552
_refine_ls_number_restraints 0
_refine_ls_restrained_S_all 1.036
_refine_ls_R_factor_all 0.0593
_refine_ls_R_factor_gt 0.0425
_refine_ls_shift/su_max 0.000
_refine_ls_shift/su_mean 0.000
_refine_ls_structure_factor_coef Fsqd
_refine_ls_weighting_details 'calc w=1/[\s^2^(Fo^2^)+(0.0540P)^2^+4.2667P] where P=(Fo^2^+2Fc^2^)/3'
_refine_ls_weighting_scheme calc
_refine_ls_wR_factor_gt 0.0942
_refine_ls_wR_factor_ref 0.1020
_reflns_number_gt 3685
_reflns_number_total 4552
_reflns_threshold_expression >2sigma(I)
_cod_data_source_file ja077258asi20070919_042747.cif
_cod_data_source_block ar30
_cod_original_sg_symbol_H-M 'P 21/n'
_cod_database_code 4107291

loop_
_symmetry_equiv_pos_as_xyz
'x, y, z'
'-x+1/2, y+1/2, -z+1/2'
'-x, -y, -z'
'x-1/2, -y-1/2, z-1/2'

loop_
_atom_site_label
_atom_site_type_symbol
_atom_site_fract_x
_atom_site_fract_y
_atom_site_fract_z
_atom_site_U_iso_or_equiv
_atom_site_adp_type
_atom_site_occupancy
_atom_site_symmetry_multiplicity
_atom_site_calc_flag
_atom_site_refinement_flags
Pt1 Pt 0.10864(3) 0.138530(14) -0.11467(2) 0.02365(10) Uani 1 1 d .
I2 I -0.03335(6) 0.18119(3) -0.31027(4) 0.03535(14) Uani 1 1 d .
P3 P 0.2100(2) 0.09647(10) 0.04900(15) 0.0264(4) Uani 1 1 d .
P4 P -0.0494(2) 0.20625(10) -0.00863(15) 0.0265(4) Uani 1 1 d .
C5 C 0.4101(8) 0.1166(5) 0.0854(6) 0.0354(17) Uani 1 1 d .
H5A H 0.4365 0.1013 0.1645 0.053 Uiso 1 1 calc R
H5B H 0.4269 0.1677 0.0790 0.053 Uiso 1 1 calc R
H5C H 0.4757 0.0916 0.0327 0.053 Uiso 1 1 calc R
C6 C 0.2059(9) 0.0007(4) 0.0629(7) 0.0373(17) Uani 1 1 d .
H6A H 0.2508 -0.0209 -0.0042 0.056 Uiso 1 1 calc R
H6B H 0.0988 -0.0152 0.0675 0.056 Uiso 1 1 calc R
H6C H 0.2660 -0.0135 0.1327 0.056 Uiso 1 1 calc R
C7 C -0.0129(10) 0.3008(4) -0.0100(7) 0.0419(19) Uani 1 1 d .
H7A H -0.0109 0.3173 -0.0897 0.063 Uiso 1 1 calc R
H7B H 0.0869 0.3107 0.0303 0.063 Uiso 1 1 calc R
H7C H -0.0950 0.3255 0.0286 0.063 Uiso 1 1 calc R
C8 C -0.2557(8) 0.1994(4) -0.0378(6) 0.0337(16) Uani 1 1 d .
H8A H -0.3091 0.2290 0.0166 0.051 Uiso 1 1 calc R
H8B H -0.2879 0.1500 -0.0295 0.051 Uiso 1 1 calc R
H8C H -0.2821 0.2154 -0.1164 0.051 Uiso 1 1 calc R
C9 C 0.1014(9) 0.1308(4) 0.1670(6) 0.0300(15) Uani 1 1 d .
C10 C 0.1317(9) 0.1087(4) 0.2800(6) 0.0349(17) Uani 1 1 d .
H10 H 0.2110 0.0752 0.2976 0.042 Uiso 1 1 calc R
C11 C 0.0444(10) 0.1363(5) 0.3676(7) 0.0404(19) Uani 1 1 d .
H11 H 0.0657 0.1219 0.4450 0.048 Uiso 1 1 calc R
C12 C -0.0721(10) 0.1842(5) 0.3416(7) 0.043(2) Uani 1 1 d .
H12 H -0.1316 0.2026 0.4010 0.051 Uiso 1 1 calc R
C13 C -0.1029(10) 0.2057(4) 0.2293(6) 0.0364(17) Uani 1 1 d .
H13 H -0.1842 0.2384 0.2123 0.044 Uiso 1 1 calc R
C14 C -0.0169(9) 0.1802(4) 0.1408(6) 0.0293(15) Uani 1 1 d .
C15 C 0.2709(8) 0.0756(4) -0.2135(6) 0.0336(18) Uani 1 1 d .
C16 C 0.4125(9) 0.1031(4) -0.2174(6) 0.0341(16) Uani 1 1 d .
H16 H 0.4419 0.1446 -0.1757 0.041 Uiso 1 1 calc R
C17 C 0.5171(8) 0.0668(4) -0.2871(6) 0.0324(16) Uani 1 1 d .
H17 H 0.6176 0.0850 -0.2975 0.039 Uiso 1 1 calc R
C18 C 0.4688(9) 0.0056(5) -0.3382(6) 0.0388(18) Uani 1 1 d .
C19 C 0.3237(10) -0.0221(5) -0.3268(7) 0.045(2) Uani 1 1 d .
H19 H 0.2931 -0.0657 -0.3615 0.054 Uiso 1 1 calc R
C20 C 0.2231(9) 0.0173(5) -0.2614(7) 0.0418(19) Uani 1 1 d .
H20 H 0.1205 0.0013 -0.2524 0.050 Uiso 1 1 calc R
F21 F 0.5686(6) -0.0317(3) -0.4031(4) 0.0557(14) Uani 1 1 d .

loop_
_atom_site_aniso_label
_atom_site_aniso_U_11
_atom_site_aniso_U_22
_atom_site_aniso_U_33
_atom_site_aniso_U_23
_atom_site_aniso_U_13
_atom_site_aniso_U_12
Pt1 0.02563(15) 0.02341(16) 0.02246(14) -0.00040(9) 0.00648(9) -0.00179(10)
I2 0.0398(3) 0.0429(3) 0.0238(2) 0.00608(19) 0.00468(18) 0.0017(2)
P3 0.0258(9) 0.0274(10) 0.0264(9) -0.0012(7) 0.0053(6) -0.0023(7)
P4 0.0285(9) 0.0254(10) 0.0264(9) -0.0008(7) 0.0084(7) 0.0002(7)
C5 0.025(4) 0.051(5) 0.030(4) -0.001(3) 0.006(3) -0.008(3)
C6 0.033(4) 0.030(4) 0.049(5) 0.005(3) 0.001(3) -0.004(3)
C7 0.052(5) 0.028(4) 0.046(5) -0.003(3) 0.016(4) -0.002(4)
C8 0.027(4) 0.037(4) 0.038(4) -0.004(3) 0.009(3) 0.000(3)
C9 0.033(4) 0.028(4) 0.029(4) -0.002(3) 0.007(3) -0.006(3)
C10 0.038(4) 0.041(5) 0.027(4) 0.005(3) 0.006(3) -0.005(3)
C11 0.039(4) 0.059(6) 0.023(4) -0.003(3) 0.010(3) -0.009(4)
C12 0.044(5) 0.052(5) 0.034(4) -0.009(4) 0.017(3) -0.011(4)
C13 0.043(4) 0.037(5) 0.029(4) -0.002(3) 0.008(3) -0.002(3)
C14 0.039(4) 0.029(4) 0.020(3) -0.005(3) 0.005(3) -0.006(3)
C15 0.027(4) 0.026(4) 0.046(4) 0.025(3) -0.014(3) -0.016(3)
C16 0.042(4) 0.034(4) 0.027(4) 0.003(3) 0.005(3) 0.008(3)
C17 0.029(4) 0.034(4) 0.035(4) 0.008(3) 0.013(3) 0.003(3)
C18 0.042(4) 0.045(5) 0.029(4) -0.002(3) 0.010(3) 0.013(4)
C19 0.051(5) 0.039(5) 0.046(5) -0.011(4) 0.004(4) 0.004(4)
C20 0.034(4) 0.053(6) 0.039(4) 0.000(4) 0.009(3) 0.010(4)
F21 0.056(3) 0.064(4) 0.049(3) -0.007(2) 0.011(2) 0.024(3)

loop_
_atom_type_symbol
_atom_type_description
_atom_type_scat_dispersion_real
_atom_type_scat_dispersion_imag
_atom_type_scat_source
C C 0.0033 0.0016 'International Tables Vol C Tables 4.2.6.8 and 6.1.1.4'
H H 0.0000 0.0000 'International Tables Vol C Tables 4.2.6.8 and 6.1.1.4'
F F 0.0171 0.0103 'International Tables Vol C Tables 4.2.6.8 and 6.1.1.4'
I I -0.4742 1.8119 'International Tables Vol C Tables 4.2.6.8 and 6.1.1.4'
P P 0.1023 0.0942 'International Tables Vol C Tables 4.2.6.8 and 6.1.1.4'
Pt Pt -1.7033 8.3905 'International Tables Vol C Tables 4.2.6.8 and 6.1.1.4'

loop_
_geom_angle_atom_site_label_1
_geom_angle_atom_site_label_2
_geom_angle_atom_site_label_3
_geom_angle
P3 Pt1 C15 91.24(17)
P3 Pt1 P4 87.52(6)
C15 Pt1 P4 177.35(18)
P3 Pt1 I2 175.02(5)
C15 Pt1 I2 89.69(17)
P4 Pt1 I2 91.74(5)
C5 P3 C6 102.2(4)
C5 P3 C9 106.0(4)
C6 P3 C9 105.9(4)
C5 P3 Pt1 117.5(3)
C6 P3 Pt1 115.3(3)
C9 P3 Pt1 109.0(3)
C8 P4 C7 103.9(4)
C8 P4 C14 105.2(3)
C7 P4 C14 104.9(4)
C8 P4 Pt1 118.3(3)
C7 P4 Pt1 115.9(3)
C14 P4 Pt1 107.4(2)
P3 C5 H5A 109.5
P3 C5 H5B 109.5
H5A C5 H5B 109.5
P3 C5 H5C 109.5
H5A C5 H5C 109.5
H5B C5 H5C 109.5
P3 C6 H6A 109.5
P3 C6 H6B 109.5
H6A C6 H6B 109.5
P3 C6 H6C 109.5
H6A C6 H6C 109.5
H6B C6 H6C 109.5
P4 C7 H7A 109.5
P4 C7 H7B 109.5
H7A C7 H7B 109.5
P4 C7 H7C 109.5
H7A C7 H7C 109.5
H7B C7 H7C 109.5
P4 C8 H8A 109.5
P4 C8 H8B 109.5
H8A C8 H8B 109.5
P4 C8 H8C 109.5
H8A C8 H8C 109.5
H8B C8 H8C 109.5
C10 C9 C14 120.1(7)
C10 C9 P3 121.8(6)
C14 C9 P3 118.1(5)
C9 C10 C11 119.7(8)
C9 C10 H10 120.2
C11 C10 H10 120.2
C12 C11 C10 120.0(7)
C12 C11 H11 120.0
C10 C11 H11 120.0
C11 C12 C13 120.2(7)
C11 C12 H12 119.9
C13 C12 H12 119.9
C14 C13 C12 121.1(8)
C14 C13 H13 119.5
C12 C13 H13 119.5
C13 C14 C9 118.8(7)
C13 C14 P4 123.7(6)
C9 C14 P4 117.5(5)
C20 C15 C16 126.2(9)
C20 C15 Pt1 119.0(6)
C16 C15 Pt1 114.8(6)
C15 C16 C17 116.5(8)
C15 C16 H16 121.8
C17 C16 H16 121.8
C18 C17 C16 118.0(7)
C18 C17 H17 121.0
C16 C17 H17 121.0
C17 C18 F21 119.4(7)
C17 C18 C19 123.0(7)
F21 C18 C19 117.6(8)
C18 C19 C20 116.7(8)
C18 C19 H19 121.7
C20 C19 H19 121.7
C15 C20 C19 119.5(8)
C15 C20 H20 120.3
C19 C20 H20 120.3

loop_
_geom_bond_atom_site_label_1
_geom_bond_atom_site_label_2
_geom_bond_distance
Pt1 P3 2.2053(18)
Pt1 C15 2.211(9)
Pt1 P4 2.2840(17)
Pt1 I2 2.6576(5)
P3 C5 1.804(7)
P3 C6 1.817(8)
P3 C9 1.826(7)
P4 C8 1.807(7)
P4 C7 1.815(8)
P4 C14 1.818(7)
C5 H5A 0.9800
C5 H5B 0.9800
C5 H5C 0.9800
C6 H6A 0.9800
C6 H6B 0.9800
C6 H6C 0.9800
C7 H7A 0.9800
C7 H7B 0.9800
C7 H7C 0.9800
C8 H8A 0.9800
C8 H8B 0.9800
C8 H8C 0.9800
C9 C10 1.392(10)
C9 C14 1.408(11)
C10 C11 1.403(11)
C10 H10 0.9500
C11 C12 1.378(12)
C11 H11 0.9500
C12 C13 1.383(11)
C12 H12 0.9500
C13 C14 1.389(10)
C13 H13 0.9500
C15 C20 1.292(12)
C15 C16 1.335(10)
C16 C17 1.424(10)
C16 H16 0.9500
C17 C18 1.356(12)
C17 H17 0.9500
C18 F21 1.373(9)
C18 C19 1.375(12)
C19 C20 1.402(11)
C19 H19 0.9500
C20 H20 0.9500
